data_7248937
loop_
_publ_author_name
'Wang, Pengfei'
'Liu, Lile'
'Sun, Zebang'
'Qin, Feng'
'Shi, Lei'
'Gao, Chao'
'Du, Yang'
'Zhang, Chong'
'Hu, Bingcheng'
'Sun, Chengguo'

_publ_section_title
;
 Constructing layered structure amidine-based pentazolate salts with low
 sensitivity
;
_journal_issue 30
_journal_name_full CrystEngComm
_journal_page_first 4114
_journal_page_last 4120
_journal_paper_doi 10.1039/D4CE00521J
_journal_volume 26
_journal_year 2024
_chemical_formula_moiety 'N5, C4 H9 N2'
_chemical_formula_sum 'C4 H9 N7'
_chemical_formula_weight 155.163
_space_group_crystal_system monoclinic
_space_group_IT_number 11
_space_group_name_Hall '-P 2yb'
_space_group_name_H-M_alt 'P 1 21/m 1'
_symmetry_Int_Tables_number 11
_audit_creation_date 2024-04-29
_audit_creation_method
;
Olex2 1.5
(compiled 2024.02.16 svn.r378c4104 for OlexSys, GUI svn.r6928)
;
_audit_update_record
;
2024-04-29 deposited with the CCDC.	2024-07-02 downloaded from the CCDC.
;
_cell_angle_alpha 90
_cell_angle_beta 96.937(7)
_cell_angle_gamma 90
_cell_formula_units_Z 2
_cell_length_a 7.0037(15)
_cell_length_b 7.0175(15)
_cell_length_c 7.7191(16)
_cell_measurement_reflns_used 1649
_cell_measurement_temperature 273.15
_cell_measurement_theta_max 24.69
_cell_measurement_theta_min 2.93
_cell_volume 376.60(14)
_computing_molecular_graphics 'Olex2 1.5 (Dolomanov et al., 2009)'
_computing_publication_material 'Olex2 1.5 (Dolomanov et al., 2009)'
_computing_structure_refinement 'olex2.refine 1.5 (Bourhis et al., 2015)'
_computing_structure_solution 'SHELXS  (Sheldrick, 2008)'
_diffrn_ambient_temperature 273.15
_diffrn_measured_fraction_theta_full 0.9932
_diffrn_measured_fraction_theta_max 0.9932
_diffrn_measurement_device_type 'CCD area detector'
_diffrn_measurement_method 'phi and omega scans'
_diffrn_radiation_monochromator graphite
_diffrn_radiation_type 'Mo K\a'
_diffrn_radiation_wavelength 0.71073
_diffrn_reflns_av_R_equivalents 0.1434
_diffrn_reflns_av_unetI/netI 0.0714
_diffrn_reflns_Laue_measured_fraction_full 0.9932
_diffrn_reflns_Laue_measured_fraction_max 0.9932
_diffrn_reflns_limit_h_max 7
_diffrn_reflns_limit_h_min -8
_diffrn_reflns_limit_k_max 8
_diffrn_reflns_limit_k_min -8
_diffrn_reflns_limit_l_max 9
_diffrn_reflns_limit_l_min -8
_diffrn_reflns_number 5041
_diffrn_reflns_point_group_measured_fraction_full 0.9932
_diffrn_reflns_point_group_measured_fraction_max 0.9932
_diffrn_reflns_theta_full 25.0612
_diffrn_reflns_theta_max 25.06
_diffrn_reflns_theta_min 2.66
_diffrn_source_current 1.0
_diffrn_source_power 0.05
_diffrn_source_voltage 50.0
_exptl_absorpt_coefficient_mu 0.100
_exptl_absorpt_correction_type none
_exptl_crystal_colour colourless
_exptl_crystal_colour_primary colourless
_exptl_crystal_density_diffrn 1.368
_exptl_crystal_description block
_exptl_crystal_F_000 164.119
_exptl_crystal_size_max 0.4
_exptl_crystal_size_mid 0.2
_exptl_crystal_size_min 0.2
_refine_diff_density_max 0.3529
_refine_diff_density_min -0.3679
_refine_diff_density_rms 0.0911
_refine_ls_d_res_high 0.8389
_refine_ls_d_res_low 7.6626
_refine_ls_goodness_of_fit_ref 1.0564
_refine_ls_hydrogen_treatment refall
_refine_ls_matrix_type full
_refine_ls_number_constraints 0
_refine_ls_number_parameters 87
_refine_ls_number_reflns 727
_refine_ls_number_restraints 1
_refine_ls_restrained_S_all 1.0556
_refine_ls_R_factor_all 0.0881
_refine_ls_R_factor_gt 0.0580
_refine_ls_shift/su_max -0.0008
_refine_ls_shift/su_mean 0.0001
_refine_ls_structure_factor_coef Fsqd
_refine_ls_weighting_details 'w=1/[\s^2^(Fo^2^)+(0.0536P)^2^+0.2293P] where P=(Fo^2^+2Fc^2^)/3'
_refine_ls_weighting_scheme calc
_refine_ls_wR_factor_gt 0.1201
_refine_ls_wR_factor_ref 0.1406
_reflns_Friedel_coverage 0.0
_reflns_limit_h_max 8
_reflns_limit_h_min -8
_reflns_limit_k_max 8
_reflns_limit_k_min 0
_reflns_limit_l_max 9
_reflns_limit_l_min 0
_reflns_number_gt 534
_reflns_number_total 727
_reflns_threshold_expression I>=2u(I)
_cod_data_source_file d4ce00521j2.cif
_cod_data_source_block 1_CCDC4
_cod_depositor_comments 'Adding full bibliography for 7248931--7248937.cif.'
_cod_database_code 7248937
_olex2_refinement_description
;
1. Restrained distances
 N6-H6b
 0.88 with sigma of 0.01
;
_olex2_submission_special_instructions 'No special instructions were received'

loop_
_space_group_symop_id
_space_group_symop_operation_xyz
1 x,y,z
2 -x,y+1/2,-z
3 -x,-y,-z
4 x,-y-1/2,z

loop_
_atom_site_label
_atom_site_type_symbol
_atom_site_fract_x
_atom_site_fract_y
_atom_site_fract_z
_atom_site_U_iso_or_equiv
_atom_site_adp_type
_atom_site_occupancy
_atom_site_site_symmetry_order
_atom_site_refinement_flags_posn
_atom_site_refinement_flags_adp
_atom_site_refinement_flags_occupancy
N1 N 0.4481(4) 0.25 0.7729(5) 0.0495(9) Uani 1.000000 2 S T P
N2 N 0.5808(5) 0.25 0.9079(4) 0.0483(9) Uani 1.000000 2 S T P
N3 N 0.7484(4) 0.25 0.8511(4) 0.0437(9) Uani 1.000000 2 S T P
N4 N 0.7229(5) 0.25 0.6811(4) 0.0493(9) Uani 1.000000 2 S T P
N5 N 0.5366(5) 0.25 0.6323(4) 0.0490(9) Uani 1.000000 2 S T P
H7a H 0.234(5) 0.25 -0.062(5) 0.046(10) Uiso 1.000000 2 S T P
N6 N 0.3977(4) 0.25 0.2465(4) 0.0410(9) Uani 1.000000 2 DS T P
N7 N 0.1486(5) 0.25 0.0282(4) 0.0361(8) Uani 1.000000 2 S T P
H7b H 0.030(6) 0.25 0.006(5) 0.034(11) Uiso 1.000000 2 S T P
C1 C 0.2124(5) 0.25 0.1959(4) 0.0279(8) Uani 1.000000 2 S T P
C2 C 0.0808(5) 0.25 0.3279(5) 0.0339(9) Uani 1.000000 2 S T P
H2 H 0.139(5) 0.25 0.435(5) 0.038(10) Uiso 1.000000 2 S T P
C3 C -0.1081(4) 0.1455(4) 0.2966(4) 0.0390(7) Uani 1.000000 1 . . .
H3a H -0.155(3) 0.083(4) 0.399(3) 0.043(7) Uiso 1.000000 1 . . .
H3b H -0.125(3) 0.075(4) 0.189(4) 0.049(8) Uiso 1.000000 1 . . .
H6a H 0.481(5) 0.25 0.164(5) 0.044(11) Uiso 1.000000 2 S T P
H6b H 0.438(5) 0.25 0.3584(17) 0.061(13) Uiso 1.000000 2 DS T P

loop_
_atom_site_aniso_label
_atom_site_aniso_U_11
_atom_site_aniso_U_22
_atom_site_aniso_U_33
_atom_site_aniso_U_12
_atom_site_aniso_U_13
_atom_site_aniso_U_23
N1 0.0352(18) 0.061(2) 0.051(2) -0.000000 -0.0011(16) 0.000000
N2 0.0440(19) 0.069(2) 0.0316(17) -0.000000 0.0044(15) 0.000000
N3 0.0338(18) 0.065(2) 0.0320(17) -0.000000 0.0012(13) 0.000000
N4 0.045(2) 0.073(3) 0.0299(17) -0.000000 0.0052(15) 0.000000
N5 0.046(2) 0.067(2) 0.0298(18) -0.000000 -0.0115(15) 0.000000
N6 0.0294(17) 0.062(2) 0.0299(18) -0.000000 -0.0020(15) 0.000000
N7 0.0269(17) 0.053(2) 0.0271(17) -0.000000 -0.0001(14) 0.000000
C1 0.0341(19) 0.0224(18) 0.0257(18) -0.000000 -0.0030(14) 0.000000
C2 0.0330(19) 0.045(2) 0.0213(18) -0.000000 -0.0067(15) 0.000000
C3 0.0413(15) 0.0408(15) 0.0357(15) -0.0054(12) 0.0082(12) 0.0009(13)

loop_
_atom_type_symbol
_atom_type_scat_dispersion_real
_atom_type_scat_dispersion_imag
_atom_type_scat_Cromer_Mann_a1
_atom_type_scat_Cromer_Mann_a2
_atom_type_scat_Cromer_Mann_a3
_atom_type_scat_Cromer_Mann_a4
_atom_type_scat_Cromer_Mann_b1
_atom_type_scat_Cromer_Mann_b2
_atom_type_scat_Cromer_Mann_b3
_atom_type_scat_Cromer_Mann_b4
_atom_type_scat_Cromer_Mann_c
_atom_type_scat_source
_atom_type_scat_dispersion_source
C 0.00313 0.00162 2.31000 1.02000 1.58860 0.86500 20.84390 10.20750 0.56870 51.65120 0.21560 'International Tables Volume C Table 6.1.1.4 (pp. 500-502)' 'Brennan, Cowan, Rev. Sci. Instrum., 1992, 63, 850'
H 0.00000 0.00000 0.49300 0.32291 0.14019 0.04081 10.51090 26.12570 3.14236 57.79970 0.00304 'International Tables Volume C Table 6.1.1.4 (pp. 500-502)' 'Brennan, Cowan, Rev. Sci. Instrum., 1992, 63, 850'
N 0.00612 0.00332 12.21260 3.13220 2.01250 1.16630 0.00570 9.89330 28.99750 0.58260 -11.52900 'International Tables Volume C Table 6.1.1.4 (pp. 500-502)' 'Brennan, Cowan, Rev. Sci. Instrum., 1992, 63, 850'

loop_
_geom_angle_atom_site_label_1
_geom_angle_atom_site_label_2
_geom_angle_atom_site_label_3
_geom_angle
_geom_angle_site_symmetry_1
_geom_angle_site_symmetry_3
_geom_angle_publ_flag
N5 N1 N2 107.3(3) . . ?
N3 N2 N1 108.3(3) . . ?
N4 N3 N2 108.6(3) . . ?
N5 N4 N3 107.4(3) . . ?
N4 N5 N1 108.3(3) . . ?
H6a N6 C1 119(2) . . ?
H6b N6 C1 119(3) . . ?
H6b N6 H6a 122(4) . . ?
H7b N7 H7a 123(3) . . ?
C1 N7 H7a 123(2) . . ?
C1 N7 H7b 115(3) . . ?
N7 C1 N6 120.0(3) . . ?
C2 C1 N6 118.7(3) . . ?
C2 C1 N7 121.3(3) . . ?
H2 C2 C1 114(2) . . ?
C3 C2 C1 120.4(3) . . ?
C3 C2 C1 120.4(3) 4_565 . ?
C3 C2 H2 116.8(19) . . ?
C3 C2 H2 116.8(19) 4_565 . ?
C3 C2 C3 58.3(2) 4_565 . ?
C3 C3 C2 60.86(12) 4_565 . ?
H3a C3 C2 117.1(14) . . ?
H3b C3 C2 113.7(15) . . ?
H3b C3 H3a 116(2) . . ?

loop_
_geom_bond_atom_site_label_1
_geom_bond_atom_site_label_2
_geom_bond_distance
_geom_bond_site_symmetry_2
_geom_bond_publ_flag
N1 N2 1.310(4) . ?
N1 N5 1.313(4) . ?
N2 N3 1.302(4) . ?
N3 N4 1.303(4) . ?
N4 N5 1.314(4) . ?
H7a N7 0.97(4) . ?
N6 C1 1.309(4) . ?
N6 H6a 0.92(4) . ?
N6 H6b 0.876(10) . ?
N7 H7b 0.83(4) . ?
N7 C1 1.317(4) . ?
C1 C2 1.454(5) . ?
C2 H2 0.88(4) . ?
C2 C3 1.507(4) 4_565 ?
C2 C3 1.507(4) . ?
C3 C3 1.467(6) 4_565 ?
C3 H3a 1.00(3) . ?
C3 H3b 0.96(3) . ?

loop_
_geom_torsion_atom_site_label_1
_geom_torsion_atom_site_label_2
_geom_torsion_atom_site_label_3
_geom_torsion_atom_site_label_4
_geom_torsion
_geom_torsion_site_symmetry_1
_geom_torsion_site_symmetry_2
_geom_torsion_site_symmetry_3
_geom_torsion_site_symmetry_4
_geom_torsion_publ_flag
N1 N2 N3 N4 -0.0 . . . . ?
N1 N5 N4 N3 -0.0 . . . . ?
N2 N3 N4 N5 0.0 . . . . ?
N6 C1 C2 C3 -145.62(13) . . . . ?
N6 C1 C2 C3 145.62(13) . . . 4_565 ?
N7 C1 C2 C3 34.38(13) . . . . ?
N7 C1 C2 C3 -34.38(13) . . . 4_565 ?
C1 C2 C3 C3 -109.1(2) . . . 4_565 ?
C1 C2 C3 C3 109.1(2) . . 4_565 . ?

loop_
_restr_distance_atom_site_label_1
_restr_distance_atom_site_label_2
_restr_distance_site_symmetry_2
_restr_distance_target
_restr_distance_target_weight_param
_restr_distance_diff
N6 H6b 1 0.8800 0.0100 0.0037
